data_4501447
loop_
_publ_author_name
'Terao, Hiroshi'
'Iwashita, Akihiko'
'Matsukawa, Naoto'
'Ishii, Seiichi'
'Mitani, Makoto'
'Tanaka, Hidetsugu'
'Nakano, Takashi'
'Fujita, Terunori'

_publ_section_title
;
 Ethylene and Ethylene/\a-Olefin (Co)Polymerization Behavior of
 Bis(phenoxy&#x2212;imine)Ti Catalysts: Significant Substituent Effects on
 Activity and Comonomer Incorporation
;
_journal_issue 4
_journal_name_full 'ACS Catalysis'
_journal_page_first 254
_journal_paper_doi 10.1021/cs100148a
_journal_volume 1
_journal_year 2011
_chemical_formula_moiety 'C38 H40 Cl2 N2 O2 Ti, C H2 Cl2 '
_chemical_formula_sum 'C39 H42 Cl4 N2 O2 Ti'
_chemical_formula_weight 760.48
_space_group_IT_number 14
_symmetry_cell_setting monoclinic
_symmetry_Int_Tables_number 14
_symmetry_space_group_name_Hall '-P 2ybc'
_symmetry_space_group_name_H-M 'P 1 21/c 1'
_cell_angle_alpha 90
_cell_angle_beta 99.5901(7)
_cell_angle_gamma 90
_cell_formula_units_Z 4
_cell_length_a 16.8818(5)
_cell_length_b 10.7967(3)
_cell_length_c 20.6102(6)
_cell_measurement_reflns_used 141089
_cell_measurement_temperature 100.2
_cell_measurement_theta_max 30.5
_cell_measurement_theta_min 1.0
_cell_volume 3704.08(19)
_computing_cell_refinement PROCESS-AUTO
_computing_data_collection PROCESS-AUTO
_computing_data_reduction 'teXsan Ver. 1.11'
_computing_publication_material 'teXsan Ver. 1.11'
_computing_structure_refinement 'teXsan Ver. 1.10'
_computing_structure_solution SIR92
_diffrn_ambient_temperature 100.2
_diffrn_detector_area_resol_mean 10.00
_diffrn_measured_fraction_theta_full 0.9996
_diffrn_measured_fraction_theta_max 0.9996
_diffrn_measurement_device_type 'Rigaku RAXIS-RAPID Imaging Plate'
_diffrn_measurement_method \w
_diffrn_radiation_type 'Mo K\a'
_diffrn_radiation_wavelength 0.7107
_diffrn_reflns_av_R_equivalents 0.099
_diffrn_reflns_limit_h_max 24
_diffrn_reflns_limit_h_min 0
_diffrn_reflns_limit_k_max 15
_diffrn_reflns_limit_k_min 0
_diffrn_reflns_limit_l_max 29
_diffrn_reflns_limit_l_min -29
_diffrn_reflns_number 70258
_diffrn_reflns_theta_full 30.50
_diffrn_reflns_theta_max 30.50
_exptl_absorpt_coefficient_mu 0.556
_exptl_absorpt_correction_T_max 0.870
_exptl_absorpt_correction_T_min 0.370
_exptl_absorpt_correction_type multi-scan
_exptl_absorpt_process_details '(Higashi, 1995)'
_exptl_crystal_colour red
_exptl_crystal_density_diffrn 1.364
_exptl_crystal_density_method 'not measured'
_exptl_crystal_description prism
_exptl_crystal_size_max 0.450
_exptl_crystal_size_mid 0.300
_exptl_crystal_size_min 0.250
_refine_diff_density_max 0.45
_refine_diff_density_min -0.47
_refine_ls_extinction_method none
_refine_ls_goodness_of_fit_ref 0.872
_refine_ls_hydrogen_treatment noref
_refine_ls_number_parameters 433
_refine_ls_number_reflns 11298
_refine_ls_R_factor_gt 0.0413
_refine_ls_shift/su_max 0.0018
_refine_ls_structure_factor_coef Fsqd
_refine_ls_weighting_details 'w = 1/[\s^2^(Fo^2^) + (0.05000(Max(Fo^2^,0) + 2Fc^2^)/3)^2^]'
_refine_ls_weighting_scheme calc
_refine_ls_wR_factor_ref 0.1053
_reflns_number_gt 7424
_reflns_number_total 11305
_reflns_threshold_expression F^2^>2.0\s(F^2^)
_cod_data_source_file cs100148a_si_002.cif
_cod_data_source_block complex2_
_cod_original_cell_volume 3704.1(2)
_cod_original_formula_sum 'C39 H42 Cl4 N2 O2 Ti '
_cod_database_code 4501447

loop_
_symmetry_equiv_pos_as_xyz
x,y,z
-x,1/2+y,1/2-z
-x,-y,-z
x,1/2-y,1/2+z

loop_
_atom_site_label
_atom_site_type_symbol
_atom_site_fract_x
_atom_site_fract_y
_atom_site_fract_z
_atom_site_U_iso_or_equiv
_atom_site_adp_type
_atom_site_occupancy
_atom_site_calc_flag
Ti Ti 0.74579(2) 0.21452(3) 0.69177(1) 0.01424(6) Uani 1.00 d
Cl(1) Cl 0.81586(3) 0.26889(4) 0.79275(2) 0.02412(10) Uani 1.00 d
Cl(2) Cl 0.69408(2) 0.02807(4) 0.71942(2) 0.02030(9) Uani 1.00 d
Cl(3) Cl 0.75191(4) -0.15413(7) 0.88775(3) 0.0567(2) Uani 1.00 d
Cl(4) Cl 0.86665(4) 0.03706(6) 0.94306(3) 0.0488(2) Uani 1.00 d
O(1) O 0.83247(6) 0.1415(1) 0.66319(5) 0.0159(2) Uani 1.00 d
O(2) O 0.65609(6) 0.3065(1) 0.70025(5) 0.0166(3) Uani 1.00 d
N(1) N 0.79429(8) 0.3816(1) 0.64913(6) 0.0168(3) Uani 1.00 d
N(2) N 0.68173(8) 0.2004(1) 0.58932(6) 0.0165(3) Uani 1.00 d
C(1) C 0.85800(9) 0.3854(1) 0.62159(7) 0.0175(3) Uani 1.00 d
C(2) C 0.91102(9) 0.2842(1) 0.61445(7) 0.0161(3) Uani 1.00 d
C(3) C 0.89653(9) 0.1632(1) 0.63455(7) 0.0154(3) Uani 1.00 d
C(4) C 0.94678(9) 0.0644(2) 0.62387(7) 0.0168(3) Uani 1.00 d
C(5) C 1.01314(10) 0.0924(2) 0.59451(8) 0.0197(4) Uani 1.00 d
C(6) C 1.02947(10) 0.2128(2) 0.57541(8) 0.0206(4) Uani 1.00 d
C(7) C 0.97856(10) 0.3077(2) 0.58471(8) 0.0197(4) Uani 1.00 d
C(8) C 0.92630(9) -0.0654(1) 0.64277(7) 0.0164(3) Uani 1.00 d
C(9) C 0.9510(1) -0.0905(2) 0.71677(8) 0.0225(4) Uani 1.00 d
C(10) C 0.9213(1) -0.2180(2) 0.73389(8) 0.0272(4) Uani 1.00 d
C(11) C 0.9513(1) -0.3201(2) 0.69317(10) 0.0289(4) Uani 1.00 d
C(12) C 0.9294(1) -0.2933(2) 0.61979(9) 0.0275(4) Uani 1.00 d
C(13) C 0.9596(1) -0.1657(2) 0.60326(9) 0.0253(4) Uani 1.00 d
C(14) C 0.75084(10) 0.4974(1) 0.64569(8) 0.0195(4) Uani 1.00 d
C(15) C 0.7420(1) 0.5575(2) 0.70369(9) 0.0239(4) Uani 1.00 d
C(16) C 0.7010(1) 0.6698(2) 0.7000(1) 0.0310(5) Uani 1.00 d
C(17) C 0.6673(1) 0.7191(2) 0.6394(1) 0.0333(5) Uani 1.00 d
C(18) C 0.6757(1) 0.6581(2) 0.5822(1) 0.0303(5) Uani 1.00 d
C(19) C 0.7178(1) 0.5465(2) 0.58497(9) 0.0249(4) Uani 1.00 d
C(20) C 0.61733(10) 0.2592(2) 0.56442(7) 0.0178(3) Uani 1.00 d
C(21) C 0.56938(9) 0.3381(2) 0.59901(7) 0.0173(3) Uani 1.00 d
C(22) C 0.58979(9) 0.3582(2) 0.66724(7) 0.0158(3) Uani 1.00 d
C(23) C 0.54076(9) 0.4322(2) 0.70078(7) 0.0172(3) Uani 1.00 d
C(24) C 0.47183(10) 0.4825(2) 0.66430(8) 0.0218(4) Uani 1.00 d
C(25) C 0.45124(10) 0.4644(2) 0.59628(8) 0.0227(4) Uani 1.00 d
C(26) C 0.4999(1) 0.3923(2) 0.56395(8) 0.0209(4) Uani 1.00 d
C(27) C 0.56337(9) 0.4479(2) 0.77471(7) 0.0174(3) Uani 1.00 d
C(28) C 0.5434(1) 0.5750(2) 0.79984(9) 0.0252(4) Uani 1.00 d
C(29) C 0.5704(1) 0.5830(2) 0.87415(9) 0.0329(5) Uani 1.00 d
C(30) C 0.5310(1) 0.4834(3) 0.90977(9) 0.0391(6) Uani 1.00 d
C(31) C 0.5481(1) 0.3552(2) 0.88477(9) 0.0336(5) Uani 1.00 d
C(32) C 0.5245(1) 0.3459(2) 0.80987(8) 0.0249(4) Uani 1.00 d
C(33) C 0.71859(9) 0.1285(2) 0.54308(7) 0.0178(4) Uani 1.00 d
C(34) C 0.7228(1) 0.0008(2) 0.54912(8) 0.0213(4) Uani 1.00 d
C(35) C 0.7584(1) -0.0675(2) 0.50471(9) 0.0254(4) Uani 1.00 d
C(36) C 0.7902(1) -0.0081(2) 0.45518(8) 0.0273(4) Uani 1.00 d
C(37) C 0.7874(1) 0.1199(2) 0.45039(8) 0.0281(5) Uani 1.00 d
C(38) C 0.7516(1) 0.1887(2) 0.49460(8) 0.0233(4) Uani 1.00 d
C(39) C 0.8195(1) -0.0389(2) 0.87095(10) 0.0388(6) Uani 1.00 d
H(1) H 0.8708 0.4633 0.6044 0.0210 Uiso 1.00 calc
H(2) H 1.0485 0.0275 0.5871 0.0237 Uiso 1.00 calc
H(3) H 1.0759 0.2287 0.5561 0.0248 Uiso 1.00 calc
H(4) H 0.9889 0.3893 0.5711 0.0236 Uiso 1.00 calc
H(5) H 0.8671 -0.0725 0.6330 0.0196 Uiso 1.00 calc
H(6) H 1.0102 -0.0875 0.7285 0.0270 Uiso 1.00 calc
H(7) H 0.9269 -0.0266 0.7420 0.0270 Uiso 1.00 calc
H(8) H 0.9409 -0.2347 0.7811 0.0326 Uiso 1.00 calc
H(9) H 0.8619 -0.2182 0.7255 0.0326 Uiso 1.00 calc
H(10) H 1.0104 -0.3263 0.7051 0.0345 Uiso 1.00 calc
H(11) H 0.9265 -0.3995 0.7030 0.0345 Uiso 1.00 calc
H(12) H 0.9539 -0.3571 0.5950 0.0330 Uiso 1.00 calc
H(13) H 0.8702 -0.2958 0.6069 0.0330 Uiso 1.00 calc
H(14) H 0.9423 -0.1494 0.5557 0.0303 Uiso 1.00 calc
H(15) H 1.0191 -0.1648 0.6135 0.0303 Uiso 1.00 calc
H(16) H 0.7634 0.5225 0.7451 0.0287 Uiso 1.00 calc
H(17) H 0.6960 0.7130 0.7393 0.0369 Uiso 1.00 calc
H(18) H 0.6387 0.7951 0.6376 0.0398 Uiso 1.00 calc
H(19) H 0.6528 0.6920 0.5409 0.0364 Uiso 1.00 calc
H(20) H 0.7239 0.5045 0.5456 0.0299 Uiso 1.00 calc
H(21) H 0.5994 0.2494 0.5182 0.0212 Uiso 1.00 calc
H(22) H 0.4376 0.5311 0.6863 0.0261 Uiso 1.00 calc
H(23) H 0.4041 0.5015 0.5725 0.0271 Uiso 1.00 calc
H(24) H 0.4862 0.3795 0.5179 0.0250 Uiso 1.00 calc
H(25) H 0.6223 0.4369 0.7860 0.0208 Uiso 1.00 calc
H(26) H 0.5713 0.6395 0.7780 0.0302 Uiso 1.00 calc
H(27) H 0.4846 0.5886 0.7894 0.0302 Uiso 1.00 calc
H(28) H 0.6294 0.5726 0.8843 0.0397 Uiso 1.00 calc
H(29) H 0.5556 0.6653 0.8897 0.0397 Uiso 1.00 calc
H(30) H 0.5521 0.4883 0.9575 0.0469 Uiso 1.00 calc
H(31) H 0.4722 0.4973 0.9024 0.0469 Uiso 1.00 calc
H(32) H 0.6062 0.3377 0.8970 0.0401 Uiso 1.00 calc
H(33) H 0.5171 0.2932 0.9056 0.0401 Uiso 1.00 calc
H(34) H 0.4654 0.3528 0.7981 0.0300 Uiso 1.00 calc
H(35) H 0.5420 0.2643 0.7953 0.0300 Uiso 1.00 calc
H(36) H 0.7016 -0.0396 0.5834 0.0255 Uiso 1.00 calc
H(37) H 0.7611 -0.1552 0.5082 0.0304 Uiso 1.00 calc
H(38) H 0.8139 -0.0551 0.4245 0.0327 Uiso 1.00 calc
H(39) H 0.8099 0.1606 0.4169 0.0336 Uiso 1.00 calc
H(40) H 0.7499 0.2767 0.4916 0.0278 Uiso 1.00 calc
H(41) H 0.8613 -0.0780 0.8493 0.0464 Uiso 1.00 calc
H(42) H 0.7897 0.0231 0.8410 0.0464 Uiso 1.00 calc

loop_
_atom_site_aniso_label
_atom_site_aniso_U_11
_atom_site_aniso_U_22
_atom_site_aniso_U_33
_atom_site_aniso_U_12
_atom_site_aniso_U_13
_atom_site_aniso_U_23
Ti 0.0144(1) 0.0158(1) 0.0129(1) 0.0007(1) 0.00362(9) -0.00038(10)
Cl(1) 0.0231(2) 0.0308(2) 0.0171(2) 0.0037(2) -0.0004(1) -0.0055(2)
Cl(2) 0.0214(2) 0.0198(2) 0.0210(2) -0.0020(1) 0.0072(1) 0.0031(1)
Cl(3) 0.0434(3) 0.0619(4) 0.0670(4) 0.0044(3) 0.0153(3) 0.0281(3)
Cl(4) 0.0557(3) 0.0584(4) 0.0302(2) 0.0270(3) 0.0009(2) -0.0099(2)
O(1) 0.0164(5) 0.0159(5) 0.0165(5) -0.0004(4) 0.0058(4) -0.0002(4)
O(2) 0.0162(5) 0.0191(6) 0.0148(5) 0.0030(4) 0.0034(4) 0.0005(4)
N(1) 0.0168(6) 0.0155(6) 0.0182(6) 0.0004(5) 0.0032(5) -0.0025(5)
N(2) 0.0178(6) 0.0172(6) 0.0157(6) -0.0017(5) 0.0064(5) -0.0014(5)
C(1) 0.0201(7) 0.0154(7) 0.0169(6) -0.0025(6) 0.0023(5) 0.0006(6)
C(2) 0.0172(7) 0.0161(7) 0.0155(6) -0.0008(6) 0.0036(5) -0.0014(5)
C(3) 0.0159(7) 0.0172(7) 0.0135(6) -0.0009(6) 0.0040(5) -0.0002(5)
C(4) 0.0172(7) 0.0175(7) 0.0162(6) -0.0002(6) 0.0041(5) -0.0018(6)
C(5) 0.0189(7) 0.0189(7) 0.0229(7) 0.0000(6) 0.0078(6) -0.0028(6)
C(6) 0.0183(7) 0.0223(8) 0.0231(7) -0.0031(6) 0.0088(6) -0.0026(6)
C(7) 0.0198(8) 0.0195(8) 0.0205(7) -0.0043(6) 0.0054(6) 0.0013(6)
C(8) 0.0170(7) 0.0142(7) 0.0182(7) 0.0001(6) 0.0040(5) -0.0022(5)
C(9) 0.0274(9) 0.0194(8) 0.0199(7) -0.0050(7) 0.0020(6) 0.0001(6)
C(10) 0.0342(10) 0.0238(9) 0.0216(8) -0.0059(8) -0.0011(7) 0.0042(7)
C(11) 0.0247(9) 0.0179(8) 0.042(1) 0.0000(7) 0.0006(8) 0.0052(8)
C(12) 0.0321(10) 0.0170(8) 0.0350(9) -0.0005(7) 0.0104(8) -0.0058(7)
C(13) 0.0326(9) 0.0172(8) 0.0287(8) 0.0010(7) 0.0130(7) -0.0031(7)
C(14) 0.0179(7) 0.0129(7) 0.0287(8) -0.0013(6) 0.0071(6) -0.0005(6)
C(15) 0.0227(8) 0.0189(8) 0.0317(9) -0.0022(7) 0.0088(7) -0.0038(7)
C(16) 0.0283(9) 0.0170(8) 0.053(1) -0.0035(7) 0.0207(9) -0.0091(8)
C(17) 0.0211(8) 0.0173(8) 0.064(1) 0.0020(7) 0.0151(9) 0.0024(9)
C(18) 0.0204(8) 0.0214(9) 0.048(1) 0.0005(7) 0.0028(8) 0.0089(8)
C(19) 0.0194(8) 0.0200(8) 0.0350(9) -0.0001(7) 0.0036(7) 0.0021(7)
C(20) 0.0198(7) 0.0198(7) 0.0144(6) -0.0026(6) 0.0050(5) 0.0014(6)
C(21) 0.0169(7) 0.0179(7) 0.0176(7) -0.0006(6) 0.0041(5) 0.0031(6)
C(22) 0.0137(6) 0.0172(7) 0.0168(6) 0.0005(6) 0.0037(5) 0.0014(5)
C(23) 0.0164(7) 0.0179(7) 0.0175(7) -0.0006(6) 0.0037(5) 0.0002(6)
C(24) 0.0192(7) 0.0211(8) 0.0257(8) 0.0031(7) 0.0056(6) 0.0003(6)
C(25) 0.0181(8) 0.0239(8) 0.0245(8) 0.0041(6) -0.0005(6) 0.0046(6)
C(26) 0.0213(7) 0.0231(8) 0.0181(7) -0.0008(7) 0.0029(6) 0.0052(6)
C(27) 0.0140(7) 0.0195(7) 0.0186(7) 0.0019(6) 0.0029(5) -0.0016(6)
C(28) 0.0223(8) 0.0236(8) 0.0293(8) 0.0054(7) 0.0032(7) -0.0062(7)
C(29) 0.0278(9) 0.039(1) 0.0302(9) 0.0113(9) 0.0008(7) -0.0163(8)
C(30) 0.0296(10) 0.069(2) 0.0196(8) 0.010(1) 0.0054(7) -0.0078(9)
C(31) 0.0295(10) 0.051(1) 0.0197(8) -0.0005(9) 0.0033(7) 0.0063(8)
C(32) 0.0243(8) 0.0294(9) 0.0204(7) -0.0026(7) 0.0018(6) 0.0046(7)
C(33) 0.0171(7) 0.0225(8) 0.0140(6) -0.0007(6) 0.0036(5) -0.0029(6)
C(34) 0.0248(8) 0.0216(8) 0.0183(7) -0.0019(7) 0.0059(6) -0.0012(6)
C(35) 0.0261(9) 0.0246(9) 0.0251(8) 0.0023(7) 0.0030(7) -0.0058(7)
C(36) 0.0215(8) 0.040(1) 0.0218(8) 0.0040(8) 0.0059(6) -0.0091(7)
C(37) 0.0270(9) 0.040(1) 0.0194(7) -0.0011(8) 0.0099(7) 0.0011(7)
C(38) 0.0269(8) 0.0267(9) 0.0172(7) -0.0012(7) 0.0063(6) 0.0021(6)
C(39) 0.048(1) 0.043(1) 0.0255(9) 0.003(1) 0.0061(8) 0.0087(9)

loop_
_atom_type_symbol
_atom_type_description
_atom_type_scat_dispersion_real
_atom_type_scat_dispersion_imag
_atom_type_scat_source
C C 0.003 0.002
;International Tables for Crystallography
(1992, Vol. C, Tables 4.2.6.8 and 6.1.1.1)
;
H H 0.000 0.000
;International Tables for Crystallography
(1992, Vol. C, Table 6.1.1.2)
;
N N 0.006 0.003
;International Tables for Crystallography
(1992, Vol. C, Tables 4.2.6.8 and 6.1.1.1)
;
O O 0.011 0.006
;International Tables for Crystallography
(1992, Vol. C, Tables 4.2.6.8 and 6.1.1.1)
;
Cl Cl 0.148 0.159
;International Tables for Crystallography
(1992, Vol. C, Tables 4.2.6.8 and 6.1.1.1)
;
Ti Ti 0.278 0.446
;International Tables for Crystallography
(1992, Vol. C, Tables 4.2.6.8 and 6.1.1.1)
;

loop_
_geom_angle_atom_site_label_1
_geom_angle_atom_site_label_2
_geom_angle_atom_site_label_3
_geom_angle
_geom_angle_publ_flag
Cl(1) Ti Cl(2) 99.13(2) yes
Cl(1) Ti O(1) 94.74(4) yes
Cl(1) Ti O(2) 94.80(4) yes
Cl(1) Ti N(1) 89.01(4) yes
Cl(1) Ti N(2) 168.77(4) yes
Cl(2) Ti O(1) 93.38(4) yes
Cl(2) Ti O(2) 95.53(4) yes
Cl(2) Ti N(1) 170.86(4) yes
Cl(2) Ti N(2) 91.75(4) yes
O(1) Ti O(2) 165.75(5) yes
O(1) Ti N(1) 81.75(5) yes
O(1) Ti N(2) 87.32(5) yes
O(2) Ti N(1) 87.85(5) yes
O(2) Ti N(2) 81.32(5) yes
N(1) Ti N(2) 80.35(5) yes
Ti O(1) C(3) 144.1(1) yes
Ti O(2) C(22) 144.21(9) yes
Ti N(1) C(1) 125.8(1) yes
Ti N(1) C(14) 120.28(9) yes
C(1) N(1) C(14) 113.7(1) yes
Ti N(2) C(20) 126.3(1) yes
Ti N(2) C(33) 118.05(10) yes
C(20) N(2) C(33) 115.4(1) yes
N(1) C(1) C(2) 126.7(1) yes
C(1) C(2) C(3) 122.4(1) yes
C(1) C(2) C(7) 118.2(1) yes
C(3) C(2) C(7) 119.4(1) yes
O(1) C(3) C(2) 119.2(1) yes
O(1) C(3) C(4) 119.4(1) yes
C(2) C(3) C(4) 121.4(1) yes
C(3) C(4) C(5) 117.0(1) yes
C(3) C(4) C(8) 119.7(1) yes
C(5) C(4) C(8) 123.3(1) yes
C(4) C(5) C(6) 122.3(1) yes
C(5) C(6) C(7) 119.8(1) yes
C(2) C(7) C(6) 120.0(1) yes
C(4) C(8) C(9) 112.5(1) yes
C(4) C(8) C(13) 113.7(1) yes
C(9) C(8) C(13) 110.1(1) yes
C(8) C(9) C(10) 110.1(1) yes
C(9) C(10) C(11) 111.9(1) yes
C(10) C(11) C(12) 111.2(1) yes
C(11) C(12) C(13) 111.0(2) yes
C(8) C(13) C(12) 110.9(1) yes
N(1) C(14) C(15) 119.2(1) yes
N(1) C(14) C(19) 119.9(1) yes
C(15) C(14) C(19) 120.8(2) yes
C(14) C(15) C(16) 118.9(2) yes
C(15) C(16) C(17) 120.6(2) yes
C(16) C(17) C(18) 120.0(2) yes
C(17) C(18) C(19) 120.1(2) yes
C(14) C(19) C(18) 119.5(2) yes
N(2) C(20) C(21) 126.8(1) yes
C(20) C(21) C(22) 121.4(1) yes
C(20) C(21) C(26) 118.9(1) yes
C(22) C(21) C(26) 119.7(1) yes
O(2) C(22) C(21) 119.4(1) yes
O(2) C(22) C(23) 119.9(1) yes
C(21) C(22) C(23) 120.7(1) yes
C(22) C(23) C(24) 117.6(1) yes
C(22) C(23) C(27) 119.0(1) yes
C(24) C(23) C(27) 123.3(1) yes
C(23) C(24) C(25) 122.3(1) yes
C(24) C(25) C(26) 119.6(1) yes
C(21) C(26) C(25) 120.1(1) yes
C(23) C(27) C(28) 114.1(1) yes
C(23) C(27) C(32) 109.9(1) yes
C(28) C(27) C(32) 110.6(1) yes
C(27) C(28) C(29) 110.2(2) yes
C(28) C(29) C(30) 111.3(2) yes
C(29) C(30) C(31) 111.0(1) yes
C(30) C(31) C(32) 111.7(2) yes
C(27) C(32) C(31) 111.8(2) yes
N(2) C(33) C(34) 119.7(1) yes
N(2) C(33) C(38) 119.5(2) yes
C(34) C(33) C(38) 120.7(1) yes
C(33) C(34) C(35) 119.4(2) yes
C(34) C(35) C(36) 120.2(2) yes
C(35) C(36) C(37) 120.0(2) yes
C(36) C(37) C(38) 120.0(2) yes
C(33) C(38) C(37) 119.6(2) yes
Cl(3) C(39) Cl(4) 112.2(1) yes

loop_
_geom_bond_atom_site_label_1
_geom_bond_atom_site_label_2
_geom_bond_distance
_geom_bond_publ_flag
Ti Cl(1) 2.2924(5) yes
Ti Cl(2) 2.3032(5) yes
Ti O(1) 1.843(1) yes
Ti O(2) 1.844(1) yes
Ti N(1) 2.222(1) yes
Ti N(2) 2.211(1) yes
Cl(3) C(39) 1.761(2) yes
Cl(4) C(39) 1.767(2) yes
O(1) C(3) 1.336(2) yes
O(2) C(22) 1.332(2) yes
N(1) C(1) 1.298(2) yes
N(1) C(14) 1.445(2) yes
N(2) C(20) 1.289(2) yes
N(2) C(33) 1.447(2) yes
C(1) C(2) 1.436(2) yes
C(2) C(3) 1.404(2) yes
C(2) C(7) 1.405(2) yes
C(3) C(4) 1.403(2) yes
C(4) C(5) 1.392(2) yes
C(4) C(8) 1.510(2) yes
C(5) C(6) 1.398(2) yes
C(6) C(7) 1.371(2) yes
C(8) C(9) 1.537(2) yes
C(8) C(13) 1.518(2) yes
C(9) C(10) 1.527(3) yes
C(10) C(11) 1.523(3) yes
C(11) C(12) 1.524(3) yes
C(12) C(13) 1.527(3) yes
C(14) C(15) 1.390(2) yes
C(14) C(19) 1.388(2) yes
C(15) C(16) 1.392(3) yes
C(16) C(17) 1.388(3) yes
C(17) C(18) 1.378(3) yes
C(18) C(19) 1.395(3) yes
C(20) C(21) 1.443(2) yes
C(21) C(22) 1.408(2) yes
C(21) C(26) 1.400(2) yes
C(22) C(23) 1.411(2) yes
C(23) C(24) 1.387(2) yes
C(23) C(27) 1.517(2) yes
C(24) C(25) 1.401(2) yes
C(25) C(26) 1.381(2) yes
C(27) C(28) 1.524(2) yes
C(27) C(32) 1.526(2) yes
C(28) C(29) 1.526(3) yes
C(29) C(30) 1.518(3) yes
C(30) C(31) 1.521(3) yes
C(31) C(32) 1.532(2) yes
C(33) C(34) 1.386(2) yes
C(33) C(38) 1.385(2) yes
C(34) C(35) 1.388(2) yes
C(35) C(36) 1.387(3) yes
C(36) C(37) 1.386(3) yes
C(37) C(38) 1.389(2) yes

loop_
_geom_contact_atom_site_label_1
_geom_contact_atom_site_label_2
_geom_contact_distance
_geom_contact_site_symmetry_2
Cl(1) C(37) 3.571(2) 4_555
Cl(2) C(39) 3.543(2) .
C(26) C(26) 3.516(3) 3_666

loop_
_geom_torsion_atom_site_label_1
_geom_torsion_atom_site_label_2
_geom_torsion_atom_site_label_3
_geom_torsion_atom_site_label_4
_geom_torsion
_geom_torsion_publ_flag
Ti O(1) C(3) C(2) -1.6(2) yes
Ti O(1) C(3) C(4) 179.8(1) yes
Ti O(2) C(22) C(21) 5.1(3) yes
Ti O(2) C(22) C(23) -175.1(1) yes
Ti N(1) C(1) C(2) -1.7(2) yes
Ti N(1) C(14) C(15) 66.0(2) yes
Ti N(1) C(14) C(19) -113.3(1) yes
Ti N(2) C(20) C(21) -5.8(2) yes
Ti N(2) C(33) C(34) 70.2(2) yes
Ti N(2) C(33) C(38) -107.7(2) yes
Cl(1) Ti O(1) C(3) -85.7(2) yes
Cl(1) Ti O(2) C(22) 161.1(2) yes
Cl(1) Ti N(1) C(1) 94.2(1) yes
Cl(1) Ti N(1) C(14) -90.8(1) yes
Cl(1) Ti N(2) C(20) -62.8(2) yes
Cl(1) Ti N(2) C(33) 110.5(2) yes
Cl(2) Ti O(1) C(3) 174.9(2) yes
Cl(2) Ti O(2) C(22) -99.3(2) yes
Cl(2) Ti N(1) C(1) -59.0(3) yes
Cl(2) Ti N(1) C(14) 116.0(2) yes
Cl(2) Ti N(2) C(20) 103.0(1) yes
Cl(2) Ti N(2) C(33) -83.7(1) yes
O(1) Ti O(2) C(22) 29.2(3) yes
O(1) Ti N(1) C(1) -0.7(1) yes
O(1) Ti N(1) C(14) 174.2(1) yes
O(1) Ti N(2) C(20) -163.7(1) yes
O(1) Ti N(2) C(33) 9.7(1) yes
O(1) C(3) C(2) C(1) -2.0(2) yes
O(1) C(3) C(2) C(7) 179.6(1) yes
O(1) C(3) C(4) C(5) -179.3(1) yes
O(1) C(3) C(4) C(8) 2.0(2) yes
O(2) Ti O(1) C(3) 46.2(3) yes
O(2) Ti N(1) C(1) -171.0(1) yes
O(2) Ti N(1) C(14) 4.0(1) yes
O(2) Ti N(2) C(20) 7.7(1) yes
O(2) Ti N(2) C(33) -179.0(1) yes
O(2) C(22) C(21) C(20) 2.1(2) yes
O(2) C(22) C(21) C(26) -179.9(1) yes
O(2) C(22) C(23) C(24) -179.2(1) yes
O(2) C(22) C(23) C(27) -2.0(2) yes
N(1) Ti O(1) C(3) 2.6(2) yes
N(1) Ti O(2) C(22) 72.2(2) yes
N(1) Ti N(2) C(20) -81.6(1) yes
N(1) Ti N(2) C(33) 91.7(1) yes
N(1) C(1) C(2) C(3) 3.4(3) yes
N(1) C(1) C(2) C(7) -178.2(2) yes
N(1) C(14) C(15) C(16) 179.1(1) yes
N(1) C(14) C(19) C(18) 179.8(1) yes
N(2) Ti O(1) C(3) 83.3(2) yes
N(2) Ti O(2) C(22) -8.3(2) yes
N(2) Ti N(1) C(1) -89.4(1) yes
N(2) Ti N(1) C(14) 85.6(1) yes
N(2) C(20) C(21) C(22) -0.4(3) yes
N(2) C(20) C(21) C(26) -178.5(2) yes
N(2) C(33) C(34) C(35) -179.8(1) yes
N(2) C(33) C(38) C(37) 179.7(2) yes
C(1) N(1) C(14) C(15) -118.5(2) yes
C(1) N(1) C(14) C(19) 62.2(2) yes
C(1) C(2) C(3) C(4) 176.5(1) yes
C(1) C(2) C(7) C(6) -178.3(1) yes
C(2) C(1) N(1) C(14) -176.9(1) yes
C(2) C(3) C(4) C(5) 2.1(2) yes
C(2) C(3) C(4) C(8) -176.5(1) yes
C(2) C(7) C(6) C(5) 1.2(2) yes
C(3) C(2) C(7) C(6) 0.2(2) yes
C(3) C(4) C(5) C(6) -0.8(2) yes
C(3) C(4) C(8) C(9) -79.9(2) yes
C(3) C(4) C(8) C(13) 154.0(1) yes
C(4) C(3) C(2) C(7) -1.9(2) yes
C(4) C(5) C(6) C(7) -0.8(3) yes
C(4) C(8) C(9) C(10) 174.3(1) yes
C(4) C(8) C(13) C(12) -174.0(1) yes
C(5) C(4) C(8) C(9) 101.5(2) yes
C(5) C(4) C(8) C(13) -24.5(2) yes
C(6) C(5) C(4) C(8) 177.8(2) yes
C(8) C(9) C(10) C(11) 56.0(2) yes
C(8) C(13) C(12) C(11) -57.1(2) yes
C(9) C(8) C(13) C(12) 58.6(2) yes
C(9) C(10) C(11) C(12) -54.6(2) yes
C(10) C(9) C(8) C(13) -57.7(2) yes
C(10) C(11) C(12) C(13) 54.6(2) yes
C(14) C(15) C(16) C(17) 2.0(3) yes
C(14) C(19) C(18) C(17) 0.2(3) yes
C(15) C(14) C(19) C(18) 0.5(3) yes
C(15) C(16) C(17) C(18) -1.3(3) yes
C(16) C(15) C(14) C(19) -1.6(2) yes
C(16) C(17) C(18) C(19) 0.2(3) yes
C(20) N(2) C(33) C(34) -115.7(2) yes
C(20) N(2) C(33) C(38) 66.4(2) yes
C(20) C(21) C(22) C(23) -177.8(1) yes
C(20) C(21) C(26) C(25) 177.6(2) yes
C(21) C(20) N(2) C(33) -179.3(1) yes
C(21) C(22) C(23) C(24) 0.7(2) yes
C(21) C(22) C(23) C(27) 177.9(1) yes
C(21) C(26) C(25) C(24) -0.2(3) yes
C(22) C(21) C(26) C(25) -0.5(2) yes
C(22) C(23) C(24) C(25) -1.4(3) yes
C(22) C(23) C(27) C(28) 145.6(1) yes
C(22) C(23) C(27) C(32) -89.5(2) yes
C(23) C(22) C(21) C(26) 0.3(2) yes
C(23) C(24) C(25) C(26) 1.2(3) yes
C(23) C(27) C(28) C(29) -178.4(1) yes
C(23) C(27) C(32) C(31) 178.0(1) yes
C(24) C(23) C(27) C(28) -37.4(2) yes
C(24) C(23) C(27) C(32) 87.5(2) yes
C(25) C(24) C(23) C(27) -178.5(2) yes
C(27) C(28) C(29) C(30) -58.2(2) yes
C(27) C(32) C(31) C(30) 53.6(2) yes
C(28) C(27) C(32) C(31) -55.1(2) yes
C(28) C(29) C(30) C(31) 56.5(2) yes
C(29) C(28) C(27) C(32) 57.1(2) yes
C(29) C(30) C(31) C(32) -53.9(2) yes
C(33) C(34) C(35) C(36) 0.6(3) yes
C(33) C(38) C(37) C(36) -0.4(3) yes
C(34) C(33) C(38) C(37) 1.9(3) yes
C(34) C(35) C(36) C(37) 0.9(3) yes
C(35) C(34) C(33) C(38) -2.0(3) yes
C(35) C(36) C(37) C(38) -1.0(3) yes
C(35) C(36) C(37) C(38) -1.0(3) yes
